data_4032501
loop_
_publ_author_name
'Lv, Leiyang'
'Snider, Barry B.'
'Li, Zhiping'

_publ_section_title
;
 Total Synthesis and Structure Revision of (+-)-Clavilactone D Through
 Selective Cyclization of an \a,\b-Dicarbonyl Peroxide.
;
_journal_issue 10
_journal_name_full 'The Journal of organic chemistry'
_journal_page_first 5487
_journal_page_last 5491
_journal_paper_doi 10.1021/acs.joc.7b00693
_journal_volume 82
_journal_year 2017
_chemical_formula_moiety 'C17 H16 O6'
_chemical_formula_sum 'C17 H16 O6'
_chemical_formula_weight 316.30
_chemical_name_systematic
;
 ?
;
_space_group_crystal_system monoclinic
_space_group_IT_number 14
_space_group_name_Hall '-P 2yn'
_space_group_name_H-M_alt 'P 1 21/n 1'
_symmetry_space_group_name_Hall '-P 2yn'
_symmetry_space_group_name_H-M 'P 1 21/n 1'
_atom_sites_solution_hydrogens geom
_atom_sites_solution_primary iterative
_audit_creation_date 2014-01-21
_audit_creation_method
;
  Olex2 1.2
  (compiled Apr 23 2013 17:54:37, GUI svn.r4466)
;
_cell_angle_alpha 90
_cell_angle_beta 99.671(5)
_cell_angle_gamma 90
_cell_formula_units_Z 8
_cell_length_a 9.8115(5)
_cell_length_b 13.4789(6)
_cell_length_c 22.6671(15)
_cell_measurement_reflns_used 2712
_cell_measurement_temperature 180.01(10)
_cell_measurement_theta_max 26.2380
_cell_measurement_theta_min 3.3430
_cell_volume 2955.1(3)
_computing_cell_refinement
;
CrysAlisPro, Agilent Technologies,
Version 1.171.36.32 (release 02-08-2013 CrysAlis171 .NET)
(compiled Aug  2 2013,16:46:58)
;
_computing_data_collection
;
CrysAlisPro, Agilent Technologies,
Version 1.171.36.32 (release 02-08-2013 CrysAlis171 .NET)
(compiled Aug  2 2013,16:46:58)
;
_computing_data_reduction
;
CrysAlisPro, Agilent Technologies,
Version 1.171.36.32 (release 02-08-2013 CrysAlis171 .NET)
(compiled Aug  2 2013,16:46:58)
;
_computing_molecular_graphics
;
O. V. Dolomanov, L. J. Bourhis, R. J. Gildea, J. A. K. Howard and H. Puschmann,
OLEX2: a complete structure solution, refinement and analysis program.
J. Appl. Cryst. (2009). 42, 339-341.
;
_computing_publication_material
;
O. V. Dolomanov, L. J. Bourhis, R. J. Gildea, J. A. K. Howard and H. Puschmann,
OLEX2: a complete structure solution, refinement and analysis program.
J. Appl. Cryst. (2009). 42, 339-341.
;
_computing_structure_refinement
;
XL, G.M. Sheldrick, Acta Cryst.
(2008). A64, 112-122
;
_computing_structure_solution 'SUPERFLIP, J. Appl. Cryst. (2007) 40, 786-790'
_diffrn_ambient_temperature 180.01(10)
_diffrn_detector_area_resol_mean 10.3914
_diffrn_measured_fraction_theta_full 0.9864
_diffrn_measured_fraction_theta_max 0.8270
_diffrn_measurement_details
;
#__ type_ start__ end____ width___ exp.time_
  1 omega  -20.00   40.00   1.0000    5.0000
omega____ theta____ kappa____ phi______ frames
    -       10.7017  -99.0000   60.0000 60

#__ type_ start__ end____ width___ exp.time_
  2 omega  -19.00   84.00   1.0000    5.0000
omega____ theta____ kappa____ phi______ frames
    -       10.7017   57.0000 -180.0000 103
;
_diffrn_measurement_device_type 'SuperNova, Dual, Cu at zero, Atlas'
_diffrn_measurement_method '\w scans'
_diffrn_orient_matrix_UB_11 0.0357520000
_diffrn_orient_matrix_UB_12 0.0171017000
_diffrn_orient_matrix_UB_13 0.0279910000
_diffrn_orient_matrix_UB_21 -0.0634790000
_diffrn_orient_matrix_UB_22 0.0031811000
_diffrn_orient_matrix_UB_23 0.0109288000
_diffrn_orient_matrix_UB_31 0.0082505000
_diffrn_orient_matrix_UB_32 -0.0496459000
_diffrn_orient_matrix_UB_33 0.0102900000
_diffrn_radiation_monochromator mirror
_diffrn_radiation_type 'Mo K\a'
_diffrn_radiation_wavelength 0.7107
_diffrn_reflns_av_R_equivalents 0.0495
_diffrn_reflns_av_unetI/netI 0.0850
_diffrn_reflns_Laue_measured_fraction_full 0.993
_diffrn_reflns_Laue_measured_fraction_max 0.992
_diffrn_reflns_limit_h_max 12
_diffrn_reflns_limit_h_min -10
_diffrn_reflns_limit_k_max 16
_diffrn_reflns_limit_k_min -13
_diffrn_reflns_limit_l_max 27
_diffrn_reflns_limit_l_min -20
_diffrn_reflns_number 11140
_diffrn_reflns_point_group_measured_fraction_full 0.993
_diffrn_reflns_point_group_measured_fraction_max 0.992
_diffrn_reflns_theta_full 25.242
_diffrn_reflns_theta_max 26.020
_diffrn_reflns_theta_min 3.023
_diffrn_source 'SuperNova (Mo) X-ray Source'
_exptl_absorpt_coefficient_mu 0.108
_exptl_absorpt_correction_T_max 1.00000
_exptl_absorpt_correction_T_min 0.60328
_exptl_absorpt_correction_type multi-scan
_exptl_absorpt_process_details
;
CrysAlisPro, Agilent Technologies,
Version 1.171.36.32 (release 02-08-2013 CrysAlis171 .NET)
(compiled Aug  2 2013,16:46:58)
Empirical absorption correction using spherical harmonics,
 implemented in SCALE3 ABSPACK scaling algorithm.
;
_exptl_crystal_colour
;
;
_exptl_crystal_density_diffrn 1.422
_exptl_crystal_description
;
;
_exptl_crystal_F_000 1328
_exptl_crystal_size_max 0.1
_exptl_crystal_size_mid 0.1
_exptl_crystal_size_min 0.05
_refine_diff_density_max 0.280
_refine_diff_density_min -0.263
_refine_diff_density_rms 0.058
_refine_ls_extinction_method none
_refine_ls_goodness_of_fit_ref 1.056
_refine_ls_hydrogen_treatment constr
_refine_ls_matrix_type full
_refine_ls_number_parameters 419
_refine_ls_number_reflns 5787
_refine_ls_number_restraints 0
_refine_ls_restrained_S_all 1.056
_refine_ls_R_factor_all 0.1074
_refine_ls_R_factor_gt 0.0603
_refine_ls_shift/su_max 0.001
_refine_ls_shift/su_mean 0.000
_refine_ls_structure_factor_coef Fsqd
_refine_ls_weighting_details 'w=1/[\s^2^(Fo^2^)+(0.0544P)^2^+0.4142P] where P=(Fo^2^+2Fc^2^)/3'
_refine_ls_weighting_scheme calc
_refine_ls_wR_factor_gt 0.1280
_refine_ls_wR_factor_ref 0.1583
_reflns_Friedel_coverage 0.000
_reflns_number_gt 3522
_reflns_number_total 5787
_reflns_threshold_expression 'I > 2\s(I)'
_cod_data_source_file jo7b00693_si_003.cif
_cod_data_source_block exp_2899
_cod_depositor_comments 'Adding full bibliography for 4032501.cif.'
_cod_database_code 4032501
_chemical_oxdiff_formula 'C1 H1 O1'
_reflns_odcompleteness_completeness 98.64
_reflns_odcompleteness_iscentric 1
_reflns_odcompleteness_theta 25.97
_olex2_refinement_description
;
1. Fixed Uiso
 At 1.2 times of:
  All C(H) groups, All C(H,H) groups
 At 1.5 times of:
  All C(H,H,H) groups
2.a Ternary CH refined with riding coordinates:
 C14(H14), C15(H15), C31(H31), C32(H32)
2.b Secondary CH2 refined with riding coordinates:
 C3(H3A,H3B), C4(H4A,H4B), C7(H7A,H7B), C20(H20A,H20B), C21(H21A,H21B),
 C24(H24A,H24B)
2.c Aromatic/amide H refined with riding coordinates:
 C5(H5), C10(H10), C22(H22), C27(H27)
2.d Idealised Me refined as rotating group:
 C16(H16A,H16B,H16C), C17(H17A,H17B,H17C), C33(H33A,H33B,H33C), C34(H34A,H34B,
 H34C)
;
_shelx_estimated_absorpt_t_max 0.995
_shelx_estimated_absorpt_t_min 0.989
_shelx_space_group_comment
;
The symmetry employed for this shelxl refinement is uniquely defined
by the following loop, which should always be used as a source of
symmetry information in preference to the above space-group names.
They are only intended as comments.
;
_shelxl_version_number 2013-3

loop_
_space_group_symop_operation_xyz
'x, y, z'
'-x+1/2, y+1/2, -z+1/2'
'-x, -y, -z'
'x-1/2, -y-1/2, z-1/2'

loop_
_atom_site_label
_atom_site_type_symbol
_atom_site_fract_x
_atom_site_fract_y
_atom_site_fract_z
_atom_site_U_iso_or_equiv
_atom_site_adp_type
_atom_site_occupancy
_atom_site_site_symmetry_order
_atom_site_calc_flag
_atom_site_refinement_flags_posn
_atom_site_refinement_flags_adp
C1 C 0.7023(3) 0.2405(2) -0.06443(14) 0.0320(7) Uani 1 1 d . .
C2 C 0.8067(3) 0.2019(2) -0.01345(14) 0.0323(7) Uani 1 1 d . .
C3 C 0.9563(3) 0.2014(2) -0.01757(16) 0.0417(8) Uani 1 1 d . .
H3A H 0.9698 0.1680 -0.0550 0.050 Uiso 1 1 calc R U
H3B H 1.0076 0.1635 0.0165 0.050 Uiso 1 1 calc R U
C4 C 1.0140(3) 0.3072(2) -0.01669(16) 0.0444(8) Uani 1 1 d . .
H4A H 1.1090 0.3049 -0.0260 0.053 Uiso 1 1 calc R U
H4B H 0.9564 0.3468 -0.0483 0.053 Uiso 1 1 calc R U
C5 C 1.0171(3) 0.3573(2) 0.04246(15) 0.0399(8) Uani 1 1 d . .
H5 H 1.0975 0.3463 0.0715 0.048 Uiso 1 1 calc R U
C6 C 0.9210(3) 0.4152(2) 0.05938(14) 0.0326(7) Uani 1 1 d . .
C7 C 0.7893(2) 0.4442(2) 0.01739(14) 0.0314(7) Uani 1 1 d . .
H7A H 0.7993 0.5126 0.0029 0.038 Uiso 1 1 calc R U
H7B H 0.7767 0.3995 -0.0178 0.038 Uiso 1 1 calc R U
C8 C 0.6629(3) 0.4389(2) 0.04671(13) 0.0298(7) Uani 1 1 d . .
C9 C 0.6274(3) 0.5329(2) 0.07664(14) 0.0327(7) Uani 1 1 d . .
C10 C 0.5212(3) 0.5327(2) 0.11377(14) 0.0325(7) Uani 1 1 d . .
H10 H 0.5074 0.5900 0.1364 0.039 Uiso 1 1 calc R U
C11 C 0.4423(3) 0.4528(2) 0.11658(13) 0.0296(7) Uani 1 1 d . .
C12 C 0.4589(3) 0.3630(2) 0.07912(13) 0.0296(7) Uani 1 1 d . .
C13 C 0.5806(2) 0.35865(19) 0.04822(13) 0.0288(6) Uani 1 1 d . .
C14 C 0.6002(3) 0.2588(2) 0.02044(13) 0.0319(7) Uani 1 1 d . .
H14 H 0.5279 0.2122 0.0303 0.038 Uiso 1 1 calc R U
C15 C 0.7402(3) 0.21203(19) 0.03921(14) 0.0335(7) Uani 1 1 d . .
H15 H 0.7961 0.2263 0.0794 0.040 Uiso 1 1 calc R U
C16 C 0.9402(3) 0.4581(2) 0.12098(15) 0.0438(8) Uani 1 1 d . .
H16A H 1.0280 0.4349 0.1439 0.066 Uiso 1 1 calc R U
H16B H 0.8639 0.4369 0.1410 0.066 Uiso 1 1 calc R U
H16C H 0.9411 0.5307 0.1185 0.066 Uiso 1 1 calc R U
C17 C 0.3206(3) 0.5223(2) 0.18757(16) 0.0464(8) Uani 1 1 d . .
H17A H 0.4078 0.5380 0.2138 0.070 Uiso 1 1 calc R U
H17B H 0.2509 0.5040 0.2119 0.070 Uiso 1 1 calc R U
H17C H 0.2888 0.5804 0.1631 0.070 Uiso 1 1 calc R U
C18 C 0.7251(3) 0.1461(2) 0.25170(14) 0.0370(7) Uani 1 1 d . .
C19 C 0.6261(3) 0.2248(2) 0.22379(14) 0.0349(7) Uani 1 1 d . .
C20 C 0.4752(3) 0.2149(2) 0.22433(15) 0.0409(8) Uani 1 1 d . .
H20A H 0.4445 0.1478 0.2100 0.049 Uiso 1 1 calc R U
H20B H 0.4246 0.2639 0.1963 0.049 Uiso 1 1 calc R U
C21 C 0.4382(3) 0.2312(2) 0.28719(15) 0.0426(8) Uani 1 1 d . .
H21A H 0.3393 0.2155 0.2861 0.051 Uiso 1 1 calc R U
H21B H 0.4934 0.1852 0.3158 0.051 Uiso 1 1 calc R U
C22 C 0.4651(3) 0.3350(2) 0.30855(15) 0.0381(7) Uani 1 1 d . .
H22 H 0.3905 0.3801 0.2982 0.046 Uiso 1 1 calc R U
C23 C 0.5794(3) 0.3725(2) 0.34009(13) 0.0323(7) Uani 1 1 d . .
C24 C 0.7037(3) 0.3085(2) 0.36410(14) 0.0332(7) Uani 1 1 d . .
H24A H 0.7029 0.2942 0.4069 0.040 Uiso 1 1 calc R U
H24B H 0.6954 0.2445 0.3424 0.040 Uiso 1 1 calc R U
C25 C 0.8389(3) 0.35552(19) 0.35813(14) 0.0301(7) Uani 1 1 d . .
C26 C 0.9061(3) 0.4134(2) 0.41300(14) 0.0336(7) Uani 1 1 d . .
C27 C 1.0265(3) 0.4730(2) 0.40997(15) 0.0353(7) Uani 1 1 d . .
H27 H 1.0611 0.5160 0.4422 0.042 Uiso 1 1 calc R U
C28 C 1.0896(3) 0.4686(2) 0.36266(14) 0.0335(7) Uani 1 1 d . .
C29 C 1.0345(3) 0.4049(2) 0.30936(14) 0.0315(7) Uani 1 1 d . .
C30 C 0.9043(3) 0.35004(19) 0.31098(13) 0.0300(7) Uani 1 1 d . .
C31 C 0.8535(3) 0.29249(19) 0.25399(14) 0.0327(7) Uani 1 1 d . .
H31 H 0.9173 0.3057 0.2249 0.039 Uiso 1 1 calc R U
C32 C 0.7088(3) 0.3144(2) 0.22411(13) 0.0326(7) Uani 1 1 d . .
H32 H 0.6669 0.3812 0.2281 0.039 Uiso 1 1 calc R U
C33 C 0.5897(3) 0.4805(2) 0.35692(16) 0.0428(8) Uani 1 1 d . .
H33A H 0.5027 0.5140 0.3408 0.064 Uiso 1 1 calc R U
H33B H 0.6656 0.5111 0.3403 0.064 Uiso 1 1 calc R U
H33C H 0.6076 0.4869 0.4006 0.064 Uiso 1 1 calc R U
C34 C 1.2668(3) 0.5786(2) 0.40380(17) 0.0502(9) Uani 1 1 d . .
H34A H 1.1992 0.6284 0.4115 0.075 Uiso 1 1 calc R U
H34B H 1.3482 0.6120 0.3933 0.075 Uiso 1 1 calc R U
H34C H 1.2946 0.5383 0.4398 0.075 Uiso 1 1 calc R U
O1 O 0.7468(2) 0.11638(13) 0.01159(10) 0.0394(5) Uani 1 1 d . .
O2 O 0.7147(2) 0.24938(14) -0.11614(10) 0.0410(5) Uani 1 1 d . .
O3 O 0.58585(18) 0.26725(13) -0.04469(9) 0.0327(5) Uani 1 1 d . .
O4 O 0.69087(19) 0.60881(14) 0.06938(11) 0.0456(6) Uani 1 1 d . .
O5 O 0.34162(18) 0.44092(14) 0.14922(10) 0.0397(5) Uani 1 1 d . .
O6 O 0.37411(19) 0.29687(14) 0.07536(10) 0.0396(5) Uani 1 1 d . .
O7 O 0.6733(2) 0.25778(14) 0.16958(9) 0.0404(5) Uani 1 1 d . .
O8 O 0.7019(2) 0.06070(15) 0.26029(11) 0.0499(6) Uani 1 1 d . .
O9 O 0.85361(19) 0.18543(13) 0.26618(9) 0.0373(5) Uani 1 1 d . .
O10 O 0.85614(19) 0.40740(15) 0.45898(10) 0.0419(5) Uani 1 1 d . .
O11 O 1.20576(18) 0.51558(14) 0.35495(10) 0.0406(5) Uani 1 1 d . .
O12 O 1.09684(19) 0.39900(15) 0.26768(10) 0.0430(5) Uani 1 1 d . .

loop_
_atom_site_aniso_label
_atom_site_aniso_U_11
_atom_site_aniso_U_22
_atom_site_aniso_U_33
_atom_site_aniso_U_23
_atom_site_aniso_U_13
_atom_site_aniso_U_12
C1 0.0451(16) 0.0303(15) 0.0218(19) -0.0019(13) 0.0089(14) -0.0055(13)
C2 0.0418(15) 0.0300(15) 0.0252(19) -0.0001(13) 0.0056(13) 0.0020(12)
C3 0.0438(16) 0.0470(18) 0.035(2) -0.0074(16) 0.0087(14) 0.0016(14)
C4 0.0390(16) 0.0531(19) 0.043(2) -0.0089(17) 0.0131(15) -0.0014(15)
C5 0.0320(15) 0.0495(18) 0.037(2) -0.0053(16) 0.0035(13) -0.0056(14)
C6 0.0318(14) 0.0381(16) 0.0270(19) -0.0020(14) 0.0024(12) -0.0082(13)
C7 0.0378(14) 0.0305(15) 0.0258(18) 0.0013(13) 0.0053(13) -0.0048(12)
C8 0.0335(14) 0.0354(15) 0.0187(17) 0.0023(13) -0.0004(12) -0.0022(12)
C9 0.0361(14) 0.0302(16) 0.0304(19) 0.0034(13) 0.0013(13) -0.0009(13)
C10 0.0384(14) 0.0348(16) 0.0247(18) -0.0030(13) 0.0063(12) -0.0005(13)
C11 0.0311(13) 0.0343(15) 0.0230(18) 0.0028(13) 0.0034(12) 0.0013(12)
C12 0.0330(14) 0.0350(15) 0.0193(17) 0.0030(13) 0.0000(12) -0.0025(13)
C13 0.0326(14) 0.0323(15) 0.0202(17) 0.0018(12) 0.0006(12) -0.0027(12)
C14 0.0393(15) 0.0366(16) 0.0212(18) -0.0020(13) 0.0091(13) -0.0057(13)
C15 0.0442(15) 0.0303(15) 0.0256(19) -0.0005(13) 0.0047(13) -0.0008(13)
C16 0.0429(16) 0.054(2) 0.032(2) -0.0085(16) 0.0009(14) -0.0080(15)
C17 0.0582(18) 0.0422(18) 0.045(2) -0.0049(17) 0.0258(16) 0.0043(15)
C18 0.0498(17) 0.0375(17) 0.0248(19) -0.0041(14) 0.0097(14) -0.0043(15)
C19 0.0479(16) 0.0382(16) 0.0182(18) -0.0016(13) 0.0043(13) -0.0039(14)
C20 0.0493(17) 0.0430(17) 0.029(2) -0.0048(15) 0.0033(14) -0.0074(14)
C21 0.0423(16) 0.0503(19) 0.034(2) 0.0019(16) 0.0040(14) -0.0081(14)
C22 0.0387(15) 0.0484(18) 0.029(2) 0.0023(15) 0.0104(13) -0.0010(14)
C23 0.0360(15) 0.0390(16) 0.0237(18) 0.0005(13) 0.0104(13) 0.0011(13)
C24 0.0455(16) 0.0334(15) 0.0211(18) 0.0021(13) 0.0065(13) 0.0000(13)
C25 0.0356(14) 0.0296(14) 0.0239(18) 0.0035(13) 0.0017(13) 0.0077(12)
C26 0.0405(15) 0.0381(16) 0.0221(19) 0.0021(13) 0.0054(14) 0.0113(13)
C27 0.0393(15) 0.0360(16) 0.028(2) -0.0029(14) -0.0021(14) 0.0050(13)
C28 0.0336(14) 0.0312(15) 0.033(2) 0.0029(14) -0.0014(13) 0.0050(13)
C29 0.0335(14) 0.0361(16) 0.0241(19) 0.0051(13) 0.0029(13) 0.0059(12)
C30 0.0375(14) 0.0314(15) 0.0194(17) 0.0031(12) -0.0001(12) 0.0028(12)
C31 0.0441(16) 0.0324(15) 0.0216(18) -0.0002(13) 0.0058(13) -0.0032(13)
C32 0.0439(15) 0.0376(16) 0.0165(17) 0.0001(13) 0.0059(13) -0.0030(13)
C33 0.0454(16) 0.0438(18) 0.039(2) -0.0015(16) 0.0065(14) 0.0073(14)
C34 0.0451(17) 0.0502(19) 0.053(3) -0.0142(18) 0.0020(16) -0.0059(15)
O1 0.0584(12) 0.0301(10) 0.0303(14) 0.0013(9) 0.0087(10) 0.0003(9)
O2 0.0571(12) 0.0434(12) 0.0236(14) -0.0014(10) 0.0101(10) -0.0030(10)
O3 0.0372(10) 0.0373(11) 0.0227(12) -0.0034(9) 0.0024(9) -0.0026(8)
O4 0.0496(12) 0.0355(12) 0.0549(17) -0.0035(11) 0.0177(11) -0.0089(10)
O5 0.0448(11) 0.0396(11) 0.0379(14) -0.0026(10) 0.0161(10) -0.0009(9)
O6 0.0405(10) 0.0423(12) 0.0381(15) -0.0055(10) 0.0127(9) -0.0100(10)
O7 0.0554(12) 0.0496(12) 0.0162(12) -0.0030(10) 0.0060(9) -0.0133(10)
O8 0.0724(14) 0.0331(12) 0.0443(17) -0.0002(11) 0.0102(12) -0.0043(11)
O9 0.0481(11) 0.0325(11) 0.0306(14) -0.0010(9) 0.0049(9) 0.0067(9)
O10 0.0496(12) 0.0527(13) 0.0237(14) -0.0034(10) 0.0068(10) 0.0065(10)
O11 0.0385(10) 0.0429(12) 0.0387(15) -0.0045(10) 0.0012(9) -0.0035(9)
O12 0.0424(11) 0.0586(14) 0.0286(14) 0.0005(11) 0.0075(10) -0.0044(10)

loop_
_atom_type_symbol
_atom_type_description
_atom_type_scat_dispersion_real
_atom_type_scat_dispersion_imag
_atom_type_scat_source
C C 0.0033 0.0016 'International Tables Vol C Tables 4.2.6.8 and 6.1.1.4'
H H 0.0000 0.0000 'International Tables Vol C Tables 4.2.6.8 and 6.1.1.4'
O O 0.0106 0.0060 'International Tables Vol C Tables 4.2.6.8 and 6.1.1.4'

loop_
_geom_angle_atom_site_label_1
_geom_angle_atom_site_label_2
_geom_angle_atom_site_label_3
_geom_angle
O2 C1 C2 128.0(3)
O2 C1 O3 121.9(3)
O3 C1 C2 110.1(3)
C3 C2 C1 120.4(3)
C15 C2 C1 104.8(2)
C15 C2 C3 129.3(3)
O1 C2 C1 107.9(2)
O1 C2 C3 119.3(2)
O1 C2 C15 59.23(18)
C2 C3 H3A 109.4
C2 C3 H3B 109.4
C2 C3 C4 111.2(2)
H3A C3 H3B 108.0
C4 C3 H3A 109.4
C4 C3 H3B 109.4
C3 C4 H4A 109.1
C3 C4 H4B 109.1
H4A C4 H4B 107.8
C5 C4 C3 112.5(3)
C5 C4 H4A 109.1
C5 C4 H4B 109.1
C4 C5 H5 116.0
C6 C5 C4 127.9(3)
C6 C5 H5 116.0
C5 C6 C7 122.6(3)
C5 C6 C16 120.9(3)
C16 C6 C7 116.5(2)
C6 C7 H7A 109.0
C6 C7 H7B 109.0
H7A C7 H7B 107.8
C8 C7 C6 112.9(2)
C8 C7 H7A 109.0
C8 C7 H7B 109.0
C7 C8 C9 115.4(2)
C13 C8 C7 126.0(3)
C13 C8 C9 118.5(3)
C10 C9 C8 120.3(2)
O4 C9 C8 118.8(3)
O4 C9 C10 120.9(3)
C9 C10 H10 119.7
C11 C10 C9 120.7(3)
C11 C10 H10 119.7
C10 C11 C12 120.3(3)
C10 C11 O5 127.6(3)
O5 C11 C12 112.1(2)
C13 C12 C11 118.1(2)
O6 C12 C11 119.6(2)
O6 C12 C13 122.3(3)
C8 C13 C12 120.7(3)
C8 C13 C14 125.6(3)
C12 C13 C14 113.6(2)
C13 C14 H14 108.8
C15 C14 C13 115.4(2)
C15 C14 H14 108.8
O3 C14 C13 110.7(2)
O3 C14 H14 108.8
O3 C14 C15 104.3(2)
C2 C15 C14 108.6(3)
C2 C15 H15 120.7
C14 C15 H15 120.7
O1 C15 C2 60.14(18)
O1 C15 C14 110.9(2)
O1 C15 H15 120.7
C6 C16 H16A 109.5
C6 C16 H16B 109.5
C6 C16 H16C 109.5
H16A C16 H16B 109.5
H16A C16 H16C 109.5
H16B C16 H16C 109.5
H17A C17 H17B 109.5
H17A C17 H17C 109.5
H17B C17 H17C 109.5
O5 C17 H17A 109.5
O5 C17 H17B 109.5
O5 C17 H17C 109.5
O8 C18 C19 128.4(3)
O8 C18 O9 122.1(3)
O9 C18 C19 109.6(2)
C20 C19 C18 120.4(3)
C32 C19 C18 105.3(2)
C32 C19 C20 129.0(3)
O7 C19 C18 107.2(2)
O7 C19 C20 119.6(2)
O7 C19 C32 59.56(18)
C19 C20 H20A 109.1
C19 C20 H20B 109.1
C19 C20 C21 112.5(2)
H20A C20 H20B 107.8
C21 C20 H20A 109.1
C21 C20 H20B 109.1
C20 C21 H21A 109.2
C20 C21 H21B 109.2
H21A C21 H21B 107.9
C22 C21 C20 112.2(3)
C22 C21 H21A 109.2
C22 C21 H21B 109.2
C21 C22 H22 115.8
C23 C22 C21 128.4(3)
C23 C22 H22 115.8
C22 C23 C24 122.2(3)
C22 C23 C33 121.4(3)
C33 C23 C24 116.3(2)
C23 C24 H24A 108.9
C23 C24 H24B 108.9
H24A C24 H24B 107.7
C25 C24 C23 113.4(2)
C25 C24 H24A 108.9
C25 C24 H24B 108.9
C24 C25 C26 114.3(3)
C30 C25 C24 126.9(3)
C30 C25 C26 118.8(2)
C27 C26 C25 119.6(3)
O10 C26 C25 118.8(3)
O10 C26 C27 121.7(3)
C26 C27 H27 119.6
C28 C27 C26 120.8(3)
C28 C27 H27 119.6
C27 C28 C29 121.3(3)
C27 C28 O11 127.4(3)
O11 C28 C29 111.3(3)
C30 C29 C28 117.4(3)
O12 C29 C28 120.2(3)
O12 C29 C30 122.5(3)
C25 C30 C29 121.6(3)
C25 C30 C31 125.1(2)
C29 C30 C31 113.3(3)
C30 C31 H31 108.6
C32 C31 C30 115.8(2)
C32 C31 H31 108.6
O9 C31 C30 110.6(2)
O9 C31 H31 108.6
O9 C31 C32 104.5(2)
C19 C32 C31 108.9(2)
C19 C32 H32 120.7
C31 C32 H32 120.7
O7 C32 C19 60.19(17)
O7 C32 C31 110.9(2)
O7 C32 H32 120.7
C23 C33 H33A 109.5
C23 C33 H33B 109.5
C23 C33 H33C 109.5
H33A C33 H33B 109.5
H33A C33 H33C 109.5
H33B C33 H33C 109.5
H34A C34 H34B 109.5
H34A C34 H34C 109.5
H34B C34 H34C 109.5
O11 C34 H34A 109.5
O11 C34 H34B 109.5
O11 C34 H34C 109.5
C15 O1 C2 60.62(18)
C1 O3 C14 111.8(2)
C11 O5 C17 115.9(2)
C32 O7 C19 60.25(18)
C18 O9 C31 111.5(2)
C28 O11 C34 115.5(3)

loop_
_geom_bond_atom_site_label_1
_geom_bond_atom_site_label_2
_geom_bond_distance
C1 C2 1.502(4)
C1 O2 1.205(4)
C1 O3 1.344(3)
C2 C3 1.486(4)
C2 C15 1.460(4)
C2 O1 1.453(3)
C3 H3A 0.9900
C3 H3B 0.9900
C3 C4 1.532(4)
C4 H4A 0.9900
C4 H4B 0.9900
C4 C5 1.497(5)
C5 H5 0.9500
C5 C6 1.329(4)
C6 C7 1.521(4)
C6 C16 1.494(4)
C7 H7A 0.9900
C7 H7B 0.9900
C7 C8 1.504(4)
C8 C9 1.505(4)
C8 C13 1.354(4)
C9 C10 1.445(4)
C9 O4 1.223(3)
C10 H10 0.9500
C10 C11 1.334(4)
C11 C12 1.503(4)
C11 O5 1.340(3)
C12 C13 1.483(4)
C12 O6 1.213(3)
C13 C14 1.512(4)
C14 H14 1.0000
C14 C15 1.506(4)
C14 O3 1.464(4)
C15 H15 1.0000
C15 O1 1.439(3)
C16 H16A 0.9800
C16 H16B 0.9800
C16 H16C 0.9800
C17 H17A 0.9800
C17 H17B 0.9800
C17 H17C 0.9800
C17 O5 1.436(4)
C18 C19 1.504(4)
C18 O8 1.196(3)
C18 O9 1.357(3)
C19 C20 1.489(4)
C19 C32 1.455(4)
C19 O7 1.454(4)
C20 H20A 0.9900
C20 H20B 0.9900
C20 C21 1.544(5)
C21 H21A 0.9900
C21 H21B 0.9900
C21 C22 1.489(4)
C22 H22 0.9500
C22 C23 1.325(4)
C23 C24 1.518(4)
C23 C33 1.504(4)
C24 H24A 0.9900
C24 H24B 0.9900
C24 C25 1.497(4)
C25 C26 1.521(4)
C25 C30 1.338(4)
C26 C27 1.440(4)
C26 O10 1.227(3)
C27 H27 0.9500
C27 C28 1.327(4)
C28 C29 1.507(4)
C28 O11 1.340(3)
C29 C30 1.482(4)
C29 O12 1.211(3)
C30 C31 1.517(4)
C31 H31 1.0000
C31 C32 1.496(4)
C31 O9 1.469(3)
C32 H32 1.0000
C32 O7 1.445(3)
C33 H33A 0.9800
C33 H33B 0.9800
C33 H33C 0.9800
C34 H34A 0.9800
C34 H34B 0.9800
C34 H34C 0.9800
C34 O11 1.444(4)
